data_7061162
loop_
_publ_author_name
'Ozakai, Chiharu'
'Kitamura, Kei'
'Horikawa, Mitsuyo'
'Hoshiyama, To-sho'
'Imamura, Akari'
'Yoneyama, Tatsuro'
'Umeyama, Akemi'
'Noji, Masaaki'
'Tsunoda, Tetsuto'
'Kaku, Hiroto'

_publ_section_title
;
 Strong acid-promoted skeletal remodeling of the aphid pigment: red
 uroleuconaphin to green viridaphin
;
_journal_issue 6
_journal_name_full 'New Journal of Chemistry'
_journal_page_first 2600
_journal_page_last 2604
_journal_paper_doi 10.1039/D1NJ05261F
_journal_volume 46
_journal_year 2022
_chemical_absolute_configuration syn
_chemical_formula_moiety 'C34 H34 O13, H2 O'
_chemical_formula_sum 'C34 H36 O14'
_chemical_formula_weight 668.65
_space_group_crystal_system orthorhombic
_space_group_IT_number 19
_space_group_name_Hall 'P 2ac 2ab'
_space_group_name_H-M_alt 'P 21 21 21'
_atom_sites_solution_hydrogens mixed
_audit_update_record
;
2021-12-15 deposited with the CCDC.	2021-12-21 downloaded from the CCDC.
;
_cell_angle_alpha 90
_cell_angle_beta 90
_cell_angle_gamma 90
_cell_formula_units_Z 4
_cell_length_a 10.2753(13)
_cell_length_b 15.0618(19)
_cell_length_c 19.894(3)
_cell_measurement_reflns_used 3873
_cell_measurement_temperature 100(2)
_cell_measurement_theta_max 26.7005
_cell_measurement_theta_min 2.2302
_cell_volume 3078.9(7)
_computing_cell_refinement 'SAINT V8.37A (Bruker AXS Inc., 2015)'
_computing_data_collection 'Bruker Instrument Service v2017.5.0.0'
_computing_data_reduction 'SAINT V8.37A (Bruker AXS Inc., 2015)'
_computing_molecular_graphics 'XSHELL V6.3.1 (Bruker AXS)'
_computing_publication_material 'Generate Report (Bruker AXS)'
_computing_structure_refinement 'SHELXL-2014/7 (Sheldrick, 2014)'
_computing_structure_solution 'XT, VERSION 2014/5'
_diffrn_ambient_temperature 100(2)
_diffrn_detector_area_resol_mean 8.3333
_diffrn_measured_fraction_theta_full 0.999
_diffrn_measured_fraction_theta_max 0.999
_diffrn_measurement_device_type 'Bruker D8 goniometer'
_diffrn_measurement_method 'omega scans'
_diffrn_radiation_monochromator 'multilayered conforcal mirror'
_diffrn_radiation_type MoK\a
_diffrn_radiation_wavelength 0.71073
_diffrn_reflns_av_R_equivalents 0.0575
_diffrn_reflns_av_unetI/netI 0.0703
_diffrn_reflns_limit_h_max 12
_diffrn_reflns_limit_h_min -13
_diffrn_reflns_limit_k_max 19
_diffrn_reflns_limit_k_min -13
_diffrn_reflns_limit_l_max 25
_diffrn_reflns_limit_l_min -19
_diffrn_reflns_number 18486
_diffrn_reflns_theta_full 27.60
_diffrn_reflns_theta_max 27.60
_diffrn_reflns_theta_min 1.70
_diffrn_source 'rotating-anode X-ray tube'
_diffrn_source_type 'Bruker Turbo X-ray Source'
_exptl_absorpt_coefficient_mu 0.108
_exptl_absorpt_correction_T_max 1.00
_exptl_absorpt_correction_T_min 0.75
_exptl_absorpt_correction_type multi-scan
_exptl_absorpt_process_details
;
SADABS-2016/2 - Bruker AXS area detector scaling and absorption correction
;
_exptl_crystal_colour orange
_exptl_crystal_density_diffrn 1.404
_exptl_crystal_density_method 'not measured'
_exptl_crystal_description needle
_exptl_crystal_F_000 1368
_exptl_crystal_size_max 0.500
_exptl_crystal_size_mid 0.150
_exptl_crystal_size_min 0.030
_refine_diff_density_max 0.229
_refine_diff_density_min -0.355
_refine_ls_abs_structure_details
;

Flack x determined using 1996 quotients [(I+)-(I-)]/[(I+)+(I-)]
(Parsons, Flack and Wagner, Acta Cryst. B69 (2013) 249-259).
;
_refine_ls_abs_structure_Flack -0.3(6)
_refine_ls_extinction_method none
_refine_ls_goodness_of_fit_ref 1.009
_refine_ls_hydrogen_treatment mixed
_refine_ls_matrix_type full
_refine_ls_number_parameters 448
_refine_ls_number_reflns 7121
_refine_ls_number_restraints 3
_refine_ls_restrained_S_all 1.009
_refine_ls_R_factor_all 0.0639
_refine_ls_R_factor_gt 0.0459
_refine_ls_shift/su_max 0.009
_refine_ls_shift/su_mean 0.000
_refine_ls_structure_factor_coef Fsqd
_refine_ls_weighting_details 'w=1/[\s^2^(Fo^2^)+(0.0420P)^2^+0.2800P] where P=(Fo^2^+2Fc^2^)/3'
_refine_ls_weighting_scheme calc
_refine_ls_wR_factor_gt 0.0945
_refine_ls_wR_factor_ref 0.1030
_reflns_number_gt 5678
_reflns_number_total 7121
_reflns_threshold_expression 'I > 2\s(I)'
_cod_data_source_file d1nj05261f2.cif
_cod_data_source_block 15c1627b_3rd
_cod_depositor_comments
;
The following automatic conversions were performed:

data item '_exptl_absorpt_correction_type' value 'Multi-Scan' was
changed to 'multi-scan' in accordance with the
/home/data/users/saulius/crontab/automatic-downloads/rss-feeds/RSC/lib/dictionaries/cif_core.dic
dictionary named 'cif_core.dic' version 2.4.2 last updated on
2011-04-26.

Automatic conversion script
Id: cif_fix_values 7556 2019-12-06 15:28:31Z antanas 

 Adding full bibliography for 7061162.cif.
;
_cod_database_code 7061162

loop_
_space_group_symop_operation_xyz
'x, y, z'
'-x+1/2, -y, z+1/2'
'-x, y+1/2, -z+1/2'
'x+1/2, -y+1/2, -z'

loop_
_atom_site_type_symbol
_atom_site_label
_atom_site_fract_x
_atom_site_fract_y
_atom_site_fract_z
_atom_site_U_iso_or_equiv
_atom_site_adp_type
_atom_site_calc_flag
_atom_site_refinement_flags_adp
_atom_site_refinement_flags_occupancy
_atom_site_refinement_flags_posn
_atom_site_occupancy
_atom_site_disorder_assembly
_atom_site_disorder_group
O O14_1 0.3632(3) 0.00152(18) 0.33678(15) 0.0470(7) Uani d . . D 1 . .
H H101_1 0.421(3) 0.0404(16) 0.3603(14) 0.071 Uiso d U . D 1 . .
H H102_1 0.326(3) 0.0380(16) 0.3022(13) 0.071 Uiso d U . D 1 . .
O O4_1 0.4432(2) 0.15368(13) 0.71099(10) 0.0178(5) Uani d . . . 1 . .
O O1_1 0.5607(2) 0.66526(14) 0.51433(11) 0.0230(5) Uani d . . . 1 . .
O O13_1 1.1204(2) 0.24726(14) 0.84674(11) 0.0236(5) Uani d . . . 1 . .
O O9_1 1.0225(2) 0.04624(14) 0.64559(11) 0.0222(5) Uani d . . . 1 . .
O O10_1 0.8967(2) 0.23299(14) 0.82555(10) 0.0220(5) Uani d . . . 1 . .
O O5_1 0.6889(2) 0.35831(14) 0.55591(12) 0.0244(5) Uani d . . . 1 . .
O O8_1 0.8792(2) 0.02786(14) 0.54283(10) 0.0235(5) Uani d . . . 1 . .
H H8_1 0.9439 0.0197 0.5679 0.035 Uiso calc U . R 1 . .
O O7_1 0.5330(2) 0.08194(15) 0.44138(11) 0.0249(5) Uani d . . . 1 . .
O O2_1 0.3202(2) 0.56240(14) 0.66383(11) 0.0251(5) Uani d . . . 1 . .
O O6_1 0.3672(2) 0.01727(14) 0.74029(11) 0.0250(5) Uani d . . . 1 . .
O O3_1 0.2200(2) 0.42961(14) 0.72596(12) 0.0280(6) Uani d . . . 1 . .
H H3_1 0.2264 0.4827 0.7134 0.042 Uiso calc U . R 1 . .
O O12_1 0.3728(2) 0.13598(15) 0.55133(10) 0.0223(5) Uani d . . . 1 . .
H H12_1 0.3129 0.1327 0.5227 0.033 Uiso calc U . R 1 . .
O O11_1 0.7088(3) 0.29262(18) 0.75029(13) 0.0406(7) Uani d . . . 1 . .
C C7_1 0.4276(3) 0.2409(2) 0.69506(14) 0.0164(6) Uani d . . . 1 . .
C C8_1 0.5254(3) 0.27617(19) 0.65277(14) 0.0144(6) Uani d . . . 1 . .
C C21_1 0.9425(3) 0.09914(19) 0.67068(15) 0.0176(6) Uani d . . . 1 . .
C C20_1 0.8238(3) 0.12517(19) 0.63446(15) 0.0156(6) Uani d . . . 1 . .
C C27_1 0.5955(3) 0.16745(19) 0.56528(14) 0.0152(6) Uani d . . . 1 . .
C C9_1 0.5172(3) 0.36523(19) 0.63495(14) 0.0159(6) Uani d . . . 1 . .
C C10_1 0.6105(3) 0.40439(19) 0.58609(14) 0.0161(6) Uani d . . . 1 . .
C C26_1 0.6246(3) 0.21200(19) 0.62639(14) 0.0147(6) Uani d . . . 1 . .
C C3_1 0.4097(3) 0.5144(2) 0.64209(15) 0.0175(6) Uani d . . . 1 . .
C C11_1 0.6020(3) 0.50045(19) 0.57016(14) 0.0164(6) Uani d . . . 1 . .
C C4_1 0.4165(3) 0.41988(19) 0.66016(14) 0.0157(6) Uani d . . . 1 . .
C C5_1 0.3208(3) 0.3824(2) 0.70130(15) 0.0185(7) Uani d . . . 1 . .
C C25_1 0.7374(3) 0.18826(18) 0.66162(14) 0.0150(6) Uani d . . . 1 . .
C C22_1 0.9671(3) 0.1357(2) 0.73693(15) 0.0192(7) Uani d . . . 1 . .
H H22_1 1.0415 0.1167 0.7613 0.023 Uiso calc U . R 1 . .
C C2_1 0.5076(3) 0.55153(19) 0.59647(14) 0.0168(6) Uani d . . . 1 . .
C C23_1 0.8869(3) 0.1955(2) 0.76432(15) 0.0183(6) Uani d . . . 1 . .
C C19_1 0.7960(3) 0.08479(19) 0.57268(15) 0.0175(6) Uani d . . . 1 . .
C C28_1 0.4757(3) 0.1901(2) 0.52570(15) 0.0183(7) Uani d . . . 1 . .
H H28_1 0.4536 0.254 0.5329 0.022 Uiso calc U . R 1 . .
C C32_1 1.0058(3) 0.2066(2) 0.86664(15) 0.0215(7) Uani d . . . 1 . .
H H32A_1 0.9876 0.2222 0.9141 0.026 Uiso calc U . R 1 . .
H H32B_1 1.0164 0.1414 0.8639 0.026 Uiso calc U . R 1 . .
C C13_1 0.6936(3) 0.6362(2) 0.51780(17) 0.0235(7) Uani d . . . 1 . .
H H13_1 0.7348 0.6607 0.5594 0.028 Uiso calc U . R 1 . .
C C18_1 0.6781(3) 0.10328(19) 0.53941(14) 0.0162(6) Uani d . . . 1 . .
C C1_1 0.4897(3) 0.64658(19) 0.57467(15) 0.0187(7) Uani d . . . 1 . .
H H1_1 0.3953 0.6541 0.5637 0.022 Uiso calc U . R 1 . .
C C6_1 0.3255(3) 0.2920(2) 0.71820(15) 0.0178(6) Uani d . . . 1 . .
H H6_1 0.2593 0.2663 0.7452 0.021 Uiso calc U . R 1 . .
C C24_1 0.7695(3) 0.2308(2) 0.72677(16) 0.0196(7) Uani d . . . 1 . .
C C12_1 0.6983(3) 0.53571(19) 0.52017(16) 0.0189(7) Uani d . . . 1 . .
H H12A_1 0.6785 0.5114 0.4751 0.023 Uiso calc U . R 1 . .
H H12B_1 0.787 0.5162 0.5328 0.023 Uiso calc U . R 1 . .
C C29_1 0.4995(3) 0.1738(2) 0.45095(15) 0.0215(7) Uani d . . . 1 . .
H H29_1 0.415 0.1842 0.4273 0.026 Uiso calc U . R 1 . .
C C17_1 0.6489(3) 0.0531(2) 0.47509(16) 0.0217(7) Uani d . . . 1 . .
H H17_1 0.7242 0.0604 0.4438 0.026 Uiso calc U . R 1 . .
C C15_1 0.3283(3) 0.1033(2) 0.72868(17) 0.0223(7) Uani d . . . 1 . .
H H15A_1 0.2874 0.1284 0.7695 0.027 Uiso calc U . R 1 . .
H H15B_1 0.2642 0.1052 0.6916 0.027 Uiso calc U . R 1 . .
C C017_1 0.5218(4) 0.7142(2) 0.62930(17) 0.0282(8) Uani d . . . 1 . .
H H01A_1 0.6134 0.7082 0.6422 0.042 Uiso calc U . R 1 . .
H H01B_1 0.4664 0.7036 0.6686 0.042 Uiso calc U . R 1 . .
H H01C_1 0.5062 0.7743 0.6122 0.042 Uiso calc U . R 1 . .
C C31_1 0.5986(3) 0.2360(2) 0.41997(16) 0.0281(8) Uani d . . . 1 . .
H H31A_1 0.684 0.2256 0.4405 0.042 Uiso calc U . R 1 . .
H H31B_1 0.5721 0.2976 0.4279 0.042 Uiso calc U . R 1 . .
H H31C_1 0.6039 0.225 0.3715 0.042 Uiso calc U . R 1 . .
C C16_1 0.4151(5) -0.0264(2) 0.68130(19) 0.0441(11) Uani d . . . 1 . .
H H16A_1 0.3526 -0.0188 0.6445 0.066 Uiso calc U . R 1 . .
H H16B_1 0.4265 -0.0898 0.6906 0.066 Uiso calc U . R 1 . .
H H16C_1 0.4989 -0.0004 0.6684 0.066 Uiso calc U . R 1 . .
C C33_1 1.1257(4) 0.3392(2) 0.86591(17) 0.0338(9) Uani d . . . 1 . .
H H33A_1 1.0598 0.3726 0.8408 0.051 Uiso calc U . R 1 . .
H H33B_1 1.2122 0.3631 0.8558 0.051 Uiso calc U . R 1 . .
H H33C_1 1.1085 0.3446 0.9142 0.051 Uiso calc U . R 1 . .
C C30_1 0.6286(4) -0.0459(2) 0.48795(19) 0.0345(9) Uani d . . . 1 . .
H H30A_1 0.5517 -0.0543 0.5164 0.052 Uiso calc U . R 1 . .
H H30B_1 0.7053 -0.0703 0.5107 0.052 Uiso calc U . R 1 . .
H H30C_1 0.6158 -0.0766 0.445 0.052 Uiso calc U . R 1 . .
C C14_1 0.7614(4) 0.6736(2) 0.4572(2) 0.0394(10) Uani d . . . 1 . .
H H14A_1 0.7202 0.6507 0.4163 0.059 Uiso calc U . R 1 . .
H H14B_1 0.8532 0.6561 0.4579 0.059 Uiso calc U . R 1 . .
H H14C_1 0.755 0.7386 0.4579 0.059 Uiso calc U . R 1 . .

loop_
_atom_site_aniso_label
_atom_site_aniso_U_11
_atom_site_aniso_U_22
_atom_site_aniso_U_33
_atom_site_aniso_U_12
_atom_site_aniso_U_13
_atom_site_aniso_U_23
O14_1 0.0489(18) 0.0470(17) 0.0452(17) 0.0006(14) -0.0058(15) -0.0102(13)
O4_1 0.0170(11) 0.0151(11) 0.0214(11) 0.0014(9) 0.0022(9) 0.0033(8)
O1_1 0.0229(12) 0.0216(12) 0.0243(12) 0.0018(10) -0.0008(10) 0.0063(9)
O13_1 0.0226(12) 0.0265(13) 0.0216(11) -0.0040(10) 0.0010(11) -0.0029(9)
O9_1 0.0184(11) 0.0232(12) 0.0250(12) 0.0068(9) -0.0005(10) -0.0022(9)
O10_1 0.0194(11) 0.0287(12) 0.0179(11) 0.0032(10) -0.0022(10) -0.0059(9)
O5_1 0.0230(12) 0.0188(12) 0.0313(12) 0.0023(10) 0.0114(11) 0.0013(10)
O8_1 0.0201(12) 0.0292(13) 0.0214(12) 0.0108(10) -0.0033(10) -0.0068(9)
O7_1 0.0222(12) 0.0301(13) 0.0225(12) 0.0018(10) -0.0072(10) -0.0068(10)
O2_1 0.0245(12) 0.0217(12) 0.0292(13) 0.0078(10) 0.0065(11) 0.0004(9)
O6_1 0.0361(14) 0.0161(12) 0.0229(11) -0.0017(10) 0.0052(11) 0.0015(9)
O3_1 0.0276(13) 0.0226(13) 0.0339(14) 0.0097(10) 0.0141(11) 0.0057(10)
O12_1 0.0155(12) 0.0310(13) 0.0202(11) -0.0033(10) -0.0023(10) 0.0035(10)
O11_1 0.0371(15) 0.0462(16) 0.0386(15) 0.0245(13) -0.0169(13) -0.0258(12)
C7_1 0.0185(16) 0.0189(16) 0.0118(14) -0.0013(13) -0.0023(13) -0.0005(11)
C8_1 0.0130(14) 0.0176(15) 0.0128(13) 0.0013(12) -0.0019(12) -0.0021(11)
C21_1 0.0159(15) 0.0151(15) 0.0219(16) -0.0014(12) 0.0021(13) 0.0014(12)
C20_1 0.0125(15) 0.0168(16) 0.0175(15) 0.0014(12) 0.0013(12) 0.0019(11)
C27_1 0.0139(15) 0.0142(15) 0.0174(15) -0.0027(12) 0.0004(13) 0.0008(11)
C9_1 0.0144(15) 0.0179(15) 0.0154(14) -0.0003(12) -0.0007(12) 0.0005(12)
C10_1 0.0127(15) 0.0189(16) 0.0166(14) 0.0004(13) -0.0001(12) -0.0038(12)
C26_1 0.0143(15) 0.0142(15) 0.0155(14) 0.0000(12) 0.0022(12) 0.0023(11)
C3_1 0.0188(16) 0.0179(16) 0.0159(15) 0.0020(13) -0.0007(13) -0.0011(12)
C11_1 0.0159(15) 0.0191(16) 0.0142(14) -0.0018(13) -0.0018(13) -0.0001(11)
C4_1 0.0177(16) 0.0166(15) 0.0129(14) 0.0019(12) -0.0015(13) -0.0009(11)
C5_1 0.0171(16) 0.0233(17) 0.0152(14) 0.0055(13) 0.0019(13) -0.0010(12)
C25_1 0.0137(15) 0.0152(15) 0.0161(15) -0.0017(12) 0.0009(13) -0.0010(11)
C22_1 0.0168(16) 0.0218(16) 0.0190(15) 0.0041(13) -0.0022(13) 0.0019(12)
C2_1 0.0184(16) 0.0178(16) 0.0141(14) 0.0001(13) -0.0030(13) -0.0012(11)
C23_1 0.0175(16) 0.0216(16) 0.0159(14) -0.0033(13) -0.0004(13) -0.0004(12)
C19_1 0.0187(16) 0.0148(15) 0.0190(15) -0.0005(13) 0.0017(13) -0.0001(12)
C28_1 0.0166(16) 0.0217(17) 0.0165(15) -0.0009(13) -0.0025(13) 0.0005(12)
C32_1 0.0218(17) 0.0276(18) 0.0151(15) -0.0042(14) -0.0024(14) 0.0033(13)
C13_1 0.0167(16) 0.0241(18) 0.0296(18) -0.0021(14) -0.0012(14) 0.0045(14)
C18_1 0.0156(15) 0.0186(16) 0.0146(14) -0.0025(12) 0.0008(12) -0.0012(12)
C1_1 0.0212(17) 0.0177(16) 0.0173(15) 0.0022(13) -0.0016(14) 0.0012(12)
C6_1 0.0184(16) 0.0218(17) 0.0132(14) -0.0007(13) 0.0039(13) 0.0034(12)
C24_1 0.0155(16) 0.0235(17) 0.0200(15) 0.0036(13) -0.0037(13) -0.0030(13)
C12_1 0.0193(16) 0.0187(16) 0.0188(15) -0.0006(13) 0.0023(13) 0.0026(12)
C29_1 0.0173(16) 0.0281(18) 0.0192(16) 0.0036(13) -0.0016(14) -0.0003(13)
C17_1 0.0218(17) 0.0243(17) 0.0191(15) 0.0032(13) -0.0015(14) -0.0063(13)
C15_1 0.0192(17) 0.0214(17) 0.0264(17) -0.0045(13) 0.0023(14) 0.0022(13)
C017_1 0.037(2) 0.0196(17) 0.0284(18) 0.0049(15) -0.0064(16) -0.0011(14)
C31_1 0.0243(18) 0.039(2) 0.0212(16) 0.0002(16) -0.0005(15) 0.0091(14)
C16_1 0.077(3) 0.024(2) 0.031(2) -0.003(2) 0.013(2) -0.0042(15)
C33_1 0.043(2) 0.029(2) 0.0293(19) -0.0105(17) 0.0082(18) -0.0057(15)
C30_1 0.039(2) 0.025(2) 0.040(2) -0.0008(16) -0.0111(19) -0.0098(15)
C14_1 0.033(2) 0.0266(19) 0.058(3) 0.0044(16) 0.014(2) 0.0183(18)

loop_
_atom_type_symbol
_atom_type_description
_atom_type_scat_dispersion_real
_atom_type_scat_dispersion_imag
_atom_type_scat_source
C C 0.0033 0.0016 'International Tables Vol C Tables 4.2.6.8 and 6.1.1.4'
H H 0.0000 0.0000 'International Tables Vol C Tables 4.2.6.8 and 6.1.1.4'
O O 0.0106 0.0060 'International Tables Vol C Tables 4.2.6.8 and 6.1.1.4'

loop_
_geom_angle_atom_site_label_1
_geom_angle_atom_site_label_2
_geom_angle_atom_site_label_3
_geom_angle_site_symmetry_1
_geom_angle_site_symmetry_3
_geom_angle
_geom_angle_publ_flag
H101_1 O14_1 H102_1 . . 104.4(2) ?
C7_1 O4_1 C15_1 . . 117.9(2) ?
C1_1 O1_1 C13_1 . . 112.6(2) ?
C32_1 O13_1 C33_1 . . 112.4(3) ?
C23_1 O10_1 C32_1 . . 117.1(2) ?
C19_1 O8_1 H8_1 . . 109.5 ?
C17_1 O7_1 C29_1 . . 115.4(2) ?
C15_1 O6_1 C16_1 . . 113.3(3) ?
C5_1 O3_1 H3_1 . . 109.5 ?
C28_1 O12_1 H12_1 . . 109.5 ?
O4_1 C7_1 C6_1 . . 123.4(3) ?
O4_1 C7_1 C8_1 . . 114.7(3) ?
C6_1 C7_1 C8_1 . . 122.0(3) ?
C9_1 C8_1 C7_1 . . 118.1(3) ?
C9_1 C8_1 C26_1 . . 125.0(3) ?
C7_1 C8_1 C26_1 . . 116.7(3) ?
O9_1 C21_1 C22_1 . . 119.4(3) ?
O9_1 C21_1 C20_1 . . 121.4(3) ?
C22_1 C21_1 C20_1 . . 119.3(3) ?
C19_1 C20_1 C25_1 . . 120.1(3) ?
C19_1 C20_1 C21_1 . . 118.9(3) ?
C25_1 C20_1 C21_1 . . 121.0(3) ?
C18_1 C27_1 C26_1 . . 121.2(3) ?
C18_1 C27_1 C28_1 . . 117.8(3) ?
C26_1 C27_1 C28_1 . . 121.0(3) ?
C8_1 C9_1 C4_1 . . 121.0(3) ?
C8_1 C9_1 C10_1 . . 120.7(3) ?
C4_1 C9_1 C10_1 . . 118.2(3) ?
O5_1 C10_1 C9_1 . . 121.4(3) ?
O5_1 C10_1 C11_1 . . 119.2(3) ?
C9_1 C10_1 C11_1 . . 119.2(3) ?
C25_1 C26_1 C27_1 . . 118.8(3) ?
C25_1 C26_1 C8_1 . . 123.5(2) ?
C27_1 C26_1 C8_1 . . 117.4(3) ?
O2_1 C3_1 C4_1 . . 120.8(3) ?
O2_1 C3_1 C2_1 . . 119.9(3) ?
C4_1 C3_1 C2_1 . . 119.2(3) ?
C2_1 C11_1 C10_1 . . 121.2(3) ?
C2_1 C11_1 C12_1 . . 122.1(3) ?
C10_1 C11_1 C12_1 . . 116.6(3) ?
C5_1 C4_1 C9_1 . . 119.1(3) ?
C5_1 C4_1 C3_1 . . 120.0(3) ?
C9_1 C4_1 C3_1 . . 120.8(3) ?
O3_1 C5_1 C4_1 . . 122.7(3) ?
O3_1 C5_1 C6_1 . . 116.8(3) ?
C4_1 C5_1 C6_1 . . 120.5(3) ?
C26_1 C25_1 C20_1 . . 120.1(3) ?
C26_1 C25_1 C24_1 . . 120.7(3) ?
C20_1 C25_1 C24_1 . . 119.1(3) ?
C23_1 C22_1 C21_1 . . 121.2(3) ?
C23_1 C22_1 H22_1 . . 119.4 ?
C21_1 C22_1 H22_1 . . 119.4 ?
C11_1 C2_1 C3_1 . . 121.2(3) ?
C11_1 C2_1 C1_1 . . 121.3(3) ?
C3_1 C2_1 C1_1 . . 117.2(3) ?
C22_1 C23_1 O10_1 . . 127.3(3) ?
C22_1 C23_1 C24_1 . . 121.8(3) ?
O10_1 C23_1 C24_1 . . 111.0(3) ?
O8_1 C19_1 C20_1 . . 122.2(3) ?
O8_1 C19_1 C18_1 . . 117.7(3) ?
C20_1 C19_1 C18_1 . . 120.1(3) ?
O12_1 C28_1 C27_1 . . 106.9(2) ?
O12_1 C28_1 C29_1 . . 112.0(3) ?
C27_1 C28_1 C29_1 . . 110.1(3) ?
O12_1 C28_1 H28_1 . . 109.3 ?
C27_1 C28_1 H28_1 . . 109.3 ?
C29_1 C28_1 H28_1 . . 109.3 ?
O13_1 C32_1 O10_1 . . 112.2(2) ?
O13_1 C32_1 H32A_1 . . 109.2 ?
O10_1 C32_1 H32A_1 . . 109.2 ?
O13_1 C32_1 H32B_1 . . 109.2 ?
O10_1 C32_1 H32B_1 . . 109.2 ?
H32A_1 C32_1 H32B_1 . . 107.9 ?
O1_1 C13_1 C14_1 . . 106.7(3) ?
O1_1 C13_1 C12_1 . . 109.7(3) ?
C14_1 C13_1 C12_1 . . 112.7(3) ?
O1_1 C13_1 H13_1 . . 109.2 ?
C14_1 C13_1 H13_1 . . 109.2 ?
C12_1 C13_1 H13_1 . . 109.2 ?
C27_1 C18_1 C19_1 . . 119.4(3) ?
C27_1 C18_1 C17_1 . . 122.7(3) ?
C19_1 C18_1 C17_1 . . 117.9(3) ?
O1_1 C1_1 C2_1 . . 111.4(2) ?
O1_1 C1_1 C017_1 . . 110.8(3) ?
C2_1 C1_1 C017_1 . . 113.8(2) ?
O1_1 C1_1 H1_1 . . 106.8 ?
C2_1 C1_1 H1_1 . . 106.8 ?
C017_1 C1_1 H1_1 . . 106.8 ?
C7_1 C6_1 C5_1 . . 119.2(3) ?
C7_1 C6_1 H6_1 . . 120.4 ?
C5_1 C6_1 H6_1 . . 120.4 ?
O11_1 C24_1 C25_1 . . 123.6(3) ?
O11_1 C24_1 C23_1 . . 119.2(3) ?
C25_1 C24_1 C23_1 . . 117.1(3) ?
C11_1 C12_1 C13_1 . . 110.7(3) ?
C11_1 C12_1 H12A_1 . . 109.5 ?
C13_1 C12_1 H12A_1 . . 109.5 ?
C11_1 C12_1 H12B_1 . . 109.5 ?
C13_1 C12_1 H12B_1 . . 109.5 ?
H12A_1 C12_1 H12B_1 . . 108.1 ?
O7_1 C29_1 C31_1 . . 112.4(3) ?
O7_1 C29_1 C28_1 . . 108.8(2) ?
C31_1 C29_1 C28_1 . . 113.9(3) ?
O7_1 C29_1 H29_1 . . 107.2 ?
C31_1 C29_1 H29_1 . . 107.2 ?
C28_1 C29_1 H29_1 . . 107.2 ?
O7_1 C17_1 C18_1 . . 114.0(3) ?
O7_1 C17_1 C30_1 . . 105.1(3) ?
C18_1 C17_1 C30_1 . . 111.9(3) ?
O7_1 C17_1 H17_1 . . 108.5 ?
C18_1 C17_1 H17_1 . . 108.5 ?
C30_1 C17_1 H17_1 . . 108.5 ?
O6_1 C15_1 O4_1 . . 107.3(3) ?
O6_1 C15_1 H15A_1 . . 110.2 ?
O4_1 C15_1 H15A_1 . . 110.2 ?
O6_1 C15_1 H15B_1 . . 110.2 ?
O4_1 C15_1 H15B_1 . . 110.2 ?
H15A_1 C15_1 H15B_1 . . 108.5 ?
C1_1 C017_1 H01A_1 . . 109.5 ?
C1_1 C017_1 H01B_1 . . 109.5 ?
H01A_1 C017_1 H01B_1 . . 109.5 ?
C1_1 C017_1 H01C_1 . . 109.5 ?
H01A_1 C017_1 H01C_1 . . 109.5 ?
H01B_1 C017_1 H01C_1 . . 109.5 ?
C29_1 C31_1 H31A_1 . . 109.5 ?
C29_1 C31_1 H31B_1 . . 109.5 ?
H31A_1 C31_1 H31B_1 . . 109.5 ?
C29_1 C31_1 H31C_1 . . 109.5 ?
H31A_1 C31_1 H31C_1 . . 109.5 ?
H31B_1 C31_1 H31C_1 . . 109.5 ?
O6_1 C16_1 H16A_1 . . 109.5 ?
O6_1 C16_1 H16B_1 . . 109.5 ?
H16A_1 C16_1 H16B_1 . . 109.5 ?
O6_1 C16_1 H16C_1 . . 109.5 ?
H16A_1 C16_1 H16C_1 . . 109.5 ?
H16B_1 C16_1 H16C_1 . . 109.5 ?
O13_1 C33_1 H33A_1 . . 109.5 ?
O13_1 C33_1 H33B_1 . . 109.5 ?
H33A_1 C33_1 H33B_1 . . 109.5 ?
O13_1 C33_1 H33C_1 . . 109.5 ?
H33A_1 C33_1 H33C_1 . . 109.5 ?
H33B_1 C33_1 H33C_1 . . 109.5 ?
C17_1 C30_1 H30A_1 . . 109.5 ?
C17_1 C30_1 H30B_1 . . 109.5 ?
H30A_1 C30_1 H30B_1 . . 109.5 ?
C17_1 C30_1 H30C_1 . . 109.5 ?
H30A_1 C30_1 H30C_1 . . 109.5 ?
H30B_1 C30_1 H30C_1 . . 109.5 ?
C13_1 C14_1 H14A_1 . . 109.5 ?
C13_1 C14_1 H14B_1 . . 109.5 ?
H14A_1 C14_1 H14B_1 . . 109.5 ?
C13_1 C14_1 H14C_1 . . 109.5 ?
H14A_1 C14_1 H14C_1 . . 109.5 ?
H14B_1 C14_1 H14C_1 . . 109.5 ?

loop_
_geom_bond_atom_site_label_1
_geom_bond_atom_site_label_2
_geom_bond_site_symmetry_2
_geom_bond_distance
_geom_bond_publ_flag
O14_1 H101_1 . 0.9587(14) ?
O14_1 H102_1 . 0.9587(14) ?
O4_1 C7_1 . 1.361(3) ?
O4_1 C15_1 . 1.446(4) ?
O1_1 C1_1 . 1.433(4) ?
O1_1 C13_1 . 1.436(4) ?
O13_1 C32_1 . 1.385(4) ?
O13_1 C33_1 . 1.437(4) ?
O9_1 C21_1 . 1.249(4) ?
O10_1 C23_1 . 1.346(3) ?
O10_1 C32_1 . 1.443(4) ?
O5_1 C10_1 . 1.221(4) ?
O8_1 C19_1 . 1.348(3) ?
O8_1 H8_1 . 0.84 ?
O7_1 C17_1 . 1.434(4) ?
O7_1 C29_1 . 1.438(4) ?
O2_1 C3_1 . 1.247(4) ?
O6_1 C15_1 . 1.376(4) ?
O6_1 C16_1 . 1.432(4) ?
O3_1 C5_1 . 1.349(4) ?
O3_1 H3_1 . 0.84 ?
O12_1 C28_1 . 1.429(4) ?
O12_1 H12_1 . 0.84 ?
O11_1 C24_1 . 1.214(4) ?
C7_1 C6_1 . 1.380(4) ?
C7_1 C8_1 . 1.413(4) ?
C8_1 C9_1 . 1.390(4) ?
C8_1 C26_1 . 1.500(4) ?
C21_1 C22_1 . 1.450(4) ?
C21_1 C20_1 . 1.470(4) ?
C20_1 C19_1 . 1.401(4) ?
C20_1 C25_1 . 1.408(4) ?
C27_1 C18_1 . 1.385(4) ?
C27_1 C26_1 . 1.421(4) ?
C27_1 C28_1 . 1.500(4) ?
C9_1 C4_1 . 1.414(4) ?
C9_1 C10_1 . 1.487(4) ?
C10_1 C11_1 . 1.484(4) ?
C26_1 C25_1 . 1.401(4) ?
C3_1 C4_1 . 1.469(4) ?
C3_1 C2_1 . 1.467(4) ?
C11_1 C2_1 . 1.344(4) ?
C11_1 C12_1 . 1.501(4) ?
C4_1 C5_1 . 1.398(4) ?
C5_1 C6_1 . 1.403(4) ?
C25_1 C24_1 . 1.483(4) ?
C22_1 C23_1 . 1.337(4) ?
C22_1 H22_1 . 0.95 ?
C2_1 C1_1 . 1.507(4) ?
C23_1 C24_1 . 1.516(4) ?
C19_1 C18_1 . 1.409(4) ?
C28_1 C29_1 . 1.527(4) ?
C28_1 H28_1 . 1.0 ?
C32_1 H32A_1 . 0.99 ?
C32_1 H32B_1 . 0.99 ?
C13_1 C14_1 . 1.502(5) ?
C13_1 C12_1 . 1.515(4) ?
C13_1 H13_1 . 1.0 ?
C18_1 C17_1 . 1.516(4) ?
C1_1 C017_1 . 1.525(4) ?
C1_1 H1_1 . 1.0 ?
C6_1 H6_1 . 0.95 ?
C12_1 H12A_1 . 0.99 ?
C12_1 H12B_1 . 0.99 ?
C29_1 C31_1 . 1.515(4) ?
C29_1 H29_1 . 1.0 ?
C17_1 C30_1 . 1.527(5) ?
C17_1 H17_1 . 1.0 ?
C15_1 H15A_1 . 0.99 ?
C15_1 H15B_1 . 0.99 ?
C017_1 H01A_1 . 0.98 ?
C017_1 H01B_1 . 0.98 ?
C017_1 H01C_1 . 0.98 ?
C31_1 H31A_1 . 0.98 ?
C31_1 H31B_1 . 0.98 ?
C31_1 H31C_1 . 0.98 ?
C16_1 H16A_1 . 0.98 ?
C16_1 H16B_1 . 0.98 ?
C16_1 H16C_1 . 0.98 ?
C33_1 H33A_1 . 0.98 ?
C33_1 H33B_1 . 0.98 ?
C33_1 H33C_1 . 0.98 ?
C30_1 H30A_1 . 0.98 ?
C30_1 H30B_1 . 0.98 ?
C30_1 H30C_1 . 0.98 ?
C14_1 H14A_1 . 0.98 ?
C14_1 H14B_1 . 0.98 ?
C14_1 H14C_1 . 0.98 ?
